data_4509103
loop_
_publ_author_name
'Xu, Hai-Bing'
'Zhang, Li-Yi'
'Chen, Xiao-Ming'
'Li, Xiu-Ling'
'Chen, Zhong-Ning'

_publ_section_title
;
 Modulation of Pt \\rightarrow Ln Energy Transfer in PtLn2(Ln = Nd, Er,
 Yb) Complexes with
 2,2&#x2032;-Bipyridyl/2,2&#x2032;:6&#x2032;2&#x2032;&#x2032;-Terpyridyl
 Ethynyl Ligands
;
_journal_issue 1
_journal_name_full 'Crystal Growth &amp; Design'
_journal_page_first 569
_journal_paper_doi 10.1021/cg800866r
_journal_volume 9
_journal_year 2009
_chemical_formula_sum 'C73 H46 Cl2 F36 N6 O12 Pt Yb2'
_chemical_formula_weight 2495.23
_chemical_name_systematic
; 
 ? 
;
_space_group_IT_number 2
_symmetry_cell_setting triclinic
_symmetry_space_group_name_Hall '-P 1'
_symmetry_space_group_name_H-M 'P -1'
_atom_sites_solution_hydrogens geom
_atom_sites_solution_primary direct
_atom_sites_solution_secondary difmap
_audit_creation_method SHELXL-97
_cell_angle_alpha 90.362(11)
_cell_angle_beta 94.373(15)
_cell_angle_gamma 92.239(11)
_cell_formula_units_Z 2
_cell_length_a 10.909(8)
_cell_length_b 20.639(14)
_cell_length_c 20.771(14)
_cell_measurement_reflns_used 13280
_cell_measurement_temperature 293(2)
_cell_measurement_theta_max 27.4835
_cell_measurement_theta_min 2.6694
_cell_volume 4659(6)
_computing_cell_refinement 'Bruker XSCANS'
_computing_data_collection 'Bruker XSCANS'
_computing_data_reduction 'Bruker SHELXTL'
_computing_molecular_graphics 'Bruker SHELXTL'
_computing_publication_material 'Bruker SHELXTL'
_computing_structure_refinement 'SHELXL-97 (Sheldrick, 1997)'
_computing_structure_solution 'SHELXS-97 (Sheldrick, 1990)'
_diffrn_ambient_temperature 293(2)
_diffrn_measured_fraction_theta_full 0.983
_diffrn_measured_fraction_theta_max 0.983
_diffrn_measurement_device_type 'RIGAKU MERCURY CCD/AFC'
_diffrn_measurement_method '\w scans'
_diffrn_radiation_monochromator graphite
_diffrn_radiation_source 'Rotating Anode'
_diffrn_radiation_type MoK\a
_diffrn_radiation_wavelength 0.71073
_diffrn_reflns_av_R_equivalents 0.0399
_diffrn_reflns_av_sigmaI/netI 0.0683
_diffrn_reflns_limit_h_max 12
_diffrn_reflns_limit_h_min -12
_diffrn_reflns_limit_k_max 24
_diffrn_reflns_limit_k_min -24
_diffrn_reflns_limit_l_max 24
_diffrn_reflns_limit_l_min -23
_diffrn_reflns_number 28637
_diffrn_reflns_theta_full 25.00
_diffrn_reflns_theta_max 25.00
_diffrn_reflns_theta_min 2.67
_exptl_absorpt_coefficient_mu 3.674
_exptl_absorpt_correction_T_max 1.0
_exptl_absorpt_correction_T_min 0.6052
_exptl_absorpt_correction_type multi-scan
_exptl_crystal_colour Yellow
_exptl_crystal_density_diffrn 1.779
_exptl_crystal_density_method 'not measured'
_exptl_crystal_description Prism
_exptl_crystal_F_000 2396
_exptl_crystal_size_max 0.45
_exptl_crystal_size_mid 0.35
_exptl_crystal_size_min 0.30
_refine_diff_density_max 3.455
_refine_diff_density_min -2.904
_refine_diff_density_rms 0.179
_refine_ls_extinction_method none
_refine_ls_goodness_of_fit_ref 1.067
_refine_ls_hydrogen_treatment constr
_refine_ls_matrix_type full
_refine_ls_number_parameters 1154
_refine_ls_number_reflns 16106
_refine_ls_number_restraints 148
_refine_ls_restrained_S_all 1.066
_refine_ls_R_factor_all 0.0920
_refine_ls_R_factor_gt 0.0746
_refine_ls_shift/su_max 0.007
_refine_ls_shift/su_mean 0.000
_refine_ls_structure_factor_coef Fsqd
_refine_ls_weighting_details 'calc w=1/[\s^2^(Fo^2^)+(0.1240P)^2^+12.3587P] where P=(Fo^2^+2Fc^2^)/3'
_refine_ls_weighting_scheme calc
_refine_ls_wR_factor_gt 0.1962
_refine_ls_wR_factor_ref 0.2187
_reflns_number_gt 12621
_reflns_number_total 16106
_reflns_threshold_expression >2sigma(I)
_cod_data_source_file cg800866rsup1.cif
_cod_data_source_block compound_4
_cod_depositor_comments
;
The following automatic conversions were performed:

'_symmetry_cell_setting' value 'Triclinic' changed to 'triclinic'
according to /home/saulius/struct/CIF-dictionaries/cif_core.dic
dictionary named 'cif_core.dic' version 2.4.2 from
2011-04-26.

'_exptl_absorpt_correction_type' value 'Multi-scan'
changed to 'multi-scan' according to
/home/saulius/struct/CIF-dictionaries/cif_core.dic dictionary named
'cif_core.dic' version 2.4.2 from 2011-04-26.

Automatic conversion script
Id: cif_fix_values 1891 2012-01-12 08:04:46Z andrius 
;
_cod_original_cell_volume 4659(5)
_cod_original_sg_symbol_H-M P-1
_cod_database_code 4509103

loop_
_symmetry_equiv_pos_as_xyz
'x, y, z'
'-x, -y, -z'

loop_
_atom_site_label
_atom_site_type_symbol
_atom_site_fract_x
_atom_site_fract_y
_atom_site_fract_z
_atom_site_U_iso_or_equiv
_atom_site_adp_type
_atom_site_occupancy
_atom_site_symmetry_multiplicity
_atom_site_calc_flag
_atom_site_refinement_flags
_atom_site_disorder_assembly
_atom_site_disorder_group
Yb1 Yb 1.83884(4) -0.52717(2) 0.81435(2) 0.05846(16) Uani 1 1 d . . .
Yb2 Yb 1.96739(5) -0.79956(2) 1.44813(2) 0.06735(17) Uani 1 1 d . . .
Pt1 Pt 1.92948(4) -0.874998(17) 1.037842(17) 0.05416(14) Uani 1 1 d . . .
Cl1 Cl 1.5591(6) -0.9266(4) 1.0694(6) 0.218(4) Uani 1 1 d D . .
Cl2 Cl 1.5476(11) -0.8015(5) 1.1182(7) 0.294(7) Uani 1 1 d D . .
F1 F 1.924(3) -0.6115(15) 1.5797(15) 0.154(9) Uiso 0.50 1 d P A 1
F2 F 1.728(3) -0.6271(13) 1.5675(14) 0.148(8) Uiso 0.50 1 d P A 1
F3 F 1.819(2) -0.5550(12) 1.5146(12) 0.135(7) Uiso 0.50 1 d P A 1
F1' F 1.732(2) -0.5740(13) 1.5225(12) 0.141(7) Uiso 0.50 1 d P A 2
F2' F 1.933(3) -0.5782(16) 1.5444(17) 0.172(11) Uiso 0.50 1 d P A 2
F3' F 1.821(3) -0.6376(13) 1.5947(14) 0.154(8) Uiso 0.50 1 d P A 2
F4 F 1.677(3) -0.7422(16) 1.2718(15) 0.165(9) Uiso 0.50 1 d P A 1
F5 F 1.726(3) -0.6476(15) 1.2783(14) 0.155(8) Uiso 0.50 1 d P A 1
F6 F 1.576(2) -0.6674(12) 1.3218(11) 0.119(6) Uiso 0.50 1 d P A 1
F4' F 1.629(3) -0.6354(16) 1.3130(15) 0.166(10) Uiso 0.50 1 d P A 2
F5' F 1.595(2) -0.7426(12) 1.3094(12) 0.132(7) Uiso 0.50 1 d P A 2
F6' F 1.7394(18) -0.6978(11) 1.2635(10) 0.111(5) Uiso 0.50 1 d P A 2
F7 F 2.1723(17) -1.0141(7) 1.4426(10) 0.228(9) Uani 1 1 d . . .
F8 F 2.3247(16) -0.9869(8) 1.5073(6) 0.196(7) Uani 1 1 d . . .
F9 F 2.3043(12) -0.9442(7) 1.4160(6) 0.149(5) Uani 1 1 d . . .
F10 F 1.9960(19) -0.8412(19) 1.6742(17) 0.184(10) Uiso 0.50 1 d PDU B 1
F11 F 2.161(2) -0.7940(10) 1.6745(13) 0.145(8) Uiso 0.50 1 d PDU B 1
F12 F 2.118(2) -0.9084(9) 1.6912(11) 0.140(7) Uiso 0.50 1 d PDU B 1
F10' F 2.2125(18) -0.8763(11) 1.6879(10) 0.129(6) Uiso 0.50 1 d PDU B 2
F11' F 2.010(2) -0.8837(16) 1.6777(16) 0.175(9) Uiso 0.50 1 d PDU B 2
F12' F 2.084(3) -0.7926(9) 1.6765(12) 0.139(7) Uiso 0.50 1 d PDU B 2
F13 F 1.786(3) -0.9193(14) 1.2624(10) 0.155(8) Uiso 0.50 1 d PDU C 1
F14 F 1.620(2) -0.9197(16) 1.2849(15) 0.179(9) Uiso 0.50 1 d PDU C 1
F15 F 1.690(3) -0.9974(9) 1.3213(15) 0.161(9) Uiso 0.50 1 d PDU C 1
F13' F 1.635(2) -0.9774(11) 1.3239(13) 0.143(8) Uiso 0.50 1 d PDU C 2
F14' F 1.821(2) -0.9712(12) 1.2991(13) 0.146(7) Uiso 0.50 1 d PDU C 2
F15' F 1.703(3) -0.8957(12) 1.2655(12) 0.170(9) Uiso 0.50 1 d PDU C 2
F16 F 1.593(3) -0.7922(13) 1.5585(15) 0.170(9) Uiso 0.50 1 d PDU C 1
F17 F 1.550(3) -0.8936(11) 1.5417(14) 0.160(8) Uiso 0.50 1 d PDU C 1
F18 F 1.470(3) -0.8232(14) 1.4770(12) 0.165(9) Uiso 0.50 1 d PDU C 1
F16' F 1.478(3) -0.8616(15) 1.4917(15) 0.185(9) Uiso 0.50 1 d PDU C 2
F17' F 1.575(3) -0.7759(12) 1.5293(16) 0.176(10) Uiso 0.50 1 d PDU C 2
F18' F 1.610(2) -0.8682(12) 1.5735(13) 0.152(8) Uiso 0.50 1 d PDU C 2
F19 F 1.617(4) -0.3245(17) 0.8166(19) 0.119(10) Uiso 0.25 1 d PDU D 1
F20 F 1.585(3) -0.3446(16) 0.9149(9) 0.094(8) Uiso 0.25 1 d PDU D 1
F21 F 1.4479(12) -0.3691(13) 0.8417(14) 0.070(6) Uiso 0.25 1 d PDU D 1
F19' F 1.4595(11) -0.3636(8) 0.8760(8) 0.130(5) Uiso 0.75 1 d PDU D 2
F20' F 1.5765(14) -0.3463(7) 0.7955(6) 0.123(4) Uiso 0.75 1 d PDU D 2
F21' F 1.6439(13) -0.3264(7) 0.8903(7) 0.123(4) Uiso 0.75 1 d PDU D 2
F22 F 1.525(3) -0.6583(10) 0.8931(14) 0.157(8) Uiso 0.50 1 d PDU D 1
F23 F 1.3894(14) -0.5937(12) 0.9048(13) 0.137(6) Uiso 0.50 1 d PDU D 1
F24 F 1.531(2) -0.6005(13) 0.9832(8) 0.139(6) Uiso 0.50 1 d PDU D 1
F22' F 1.4111(18) -0.5760(12) 0.9435(13) 0.138(7) Uiso 0.50 1 d PDU D 2
F23' F 1.5680(17) -0.6360(9) 0.9643(9) 0.116(5) Uiso 0.50 1 d PDU D 2
F24' F 1.465(2) -0.6421(12) 0.8733(11) 0.140(7) Uiso 0.50 1 d PDU D 2
F25 F 1.473(3) -0.5773(12) 0.6633(17) 0.166(10) Uiso 0.50 1 d PDU E 1
F26 F 1.510(3) -0.530(2) 0.5894(10) 0.193(10) Uiso 0.50 1 d PDU E 1
F27 F 1.427(2) -0.4866(17) 0.6644(19) 0.176(10) Uiso 0.50 1 d PDU E 1
F25' F 1.498(3) -0.4774(15) 0.6056(15) 0.197(10) Uiso 0.50 1 d PDU E 2
F26' F 1.440(2) -0.5011(15) 0.6911(14) 0.151(9) Uiso 0.50 1 d PDU E 2
F27' F 1.499(3) -0.5803(10) 0.6356(18) 0.168(9) Uiso 0.50 1 d PDU E 2
F28 F 1.9861(10) -0.3677(5) 0.6565(5) 0.128(3) Uani 1 1 d . E .
F29 F 2.0344(12) -0.4577(7) 0.6241(9) 0.192(7) Uani 1 1 d . E .
F30 F 1.8953(17) -0.4149(8) 0.5734(8) 0.194(6) Uani 1 1 d . E .
F31 F 1.689(3) -0.7553(19) 0.7862(15) 0.201(8) Uiso 0.50 1 d PDU F 1
F32 F 1.840(3) -0.7853(14) 0.7447(19) 0.192(8) Uiso 0.50 1 d PDU F 1
F33 F 1.684(3) -0.7232(19) 0.6945(15) 0.196(8) Uiso 0.50 1 d PDU F 1
F31' F 1.801(3) -0.7689(16) 0.6927(14) 0.194(8) Uiso 0.50 1 d PDU F 2
F32' F 1.646(2) -0.729(2) 0.726(2) 0.204(8) Uiso 0.50 1 d PDU F 2
F33' F 1.751(3) -0.7593(18) 0.8012(13) 0.189(8) Uiso 0.50 1 d PDU F 2
F34 F 2.258(2) -0.5620(11) 0.7537(14) 0.172(9) Uiso 0.50 1 d PDU F 1
F35 F 2.205(2) -0.6284(14) 0.6780(8) 0.159(8) Uiso 0.50 1 d PDU F 1
F36 F 2.226(3) -0.6602(12) 0.7742(14) 0.193(10) Uiso 0.50 1 d PDU F 1
F34' F 2.211(3) -0.6715(9) 0.7198(16) 0.195(10) Uiso 0.50 1 d PDU F 2
F35' F 2.272(2) -0.5951(15) 0.7822(12) 0.186(10) Uiso 0.50 1 d PDU F 2
F36' F 2.201(2) -0.5761(13) 0.6869(11) 0.170(9) Uiso 0.50 1 d PDU F 2
O1 O 1.9173(9) -0.7041(4) 1.4960(4) 0.081(2) Uani 1 1 d . . .
O2 O 1.8360(8) -0.7490(4) 1.3741(4) 0.080(2) Uani 1 1 d . . .
O3 O 2.0990(9) -0.8831(4) 1.4491(4) 0.083(2) Uani 1 1 d . . .
O4 O 2.0219(10) -0.8221(5) 1.5541(4) 0.095(3) Uani 1 1 d . . .
O5 O 1.8661(9) -0.8799(4) 1.3854(4) 0.085(2) Uani 1 1 d . . .
O6 O 1.7857(10) -0.8227(5) 1.4926(5) 0.101(3) Uani 1 1 d . . .
O7 O 1.7317(7) -0.4393(4) 0.8453(4) 0.072(2) Uani 1 1 d . . .
O8 O 1.6924(7) -0.5661(4) 0.8799(4) 0.074(2) Uani 1 1 d . . .
O9 O 1.6689(8) -0.5253(5) 0.7407(5) 0.084(2) Uani 1 1 d . . .
O10 O 1.8929(8) -0.4654(4) 0.7315(4) 0.083(2) Uani 1 1 d . . .
O11 O 1.7949(9) -0.6307(5) 0.7831(5) 0.092(3) Uani 1 1 d . . .
O12 O 2.0160(8) -0.5669(5) 0.7807(5) 0.089(3) Uani 1 1 d . . .
N1 N 1.8629(8) -0.9139(4) 0.9500(4) 0.059(2) Uani 1 1 d . . .
N2 N 1.8798(8) -0.9689(4) 1.0632(4) 0.0559(19) Uani 1 1 d . . .
N3 N 1.9578(7) -0.5728(4) 0.9074(4) 0.0553(19) Uani 1 1 d . . .
N4 N 1.9942(8) -0.4506(4) 0.8678(4) 0.061(2) Uani 1 1 d . . .
N5 N 2.0802(8) -0.7827(4) 1.3500(4) 0.058(2) Uani 1 1 d . . .
N6 N 2.1627(10) -0.7337(5) 1.4662(5) 0.075(3) Uani 1 1 d . . .
C1 C 1.8581(13) -0.8826(6) 0.8916(5) 0.079(3) Uani 1 1 d . . .
H1A H 1.8841 -0.8392 0.8907 0.095 Uiso 1 1 calc R . .
C2 C 1.8178(15) -0.9119(7) 0.8364(6) 0.090(4) Uani 1 1 d . . .
H2A H 1.8172 -0.8886 0.7982 0.108 Uiso 1 1 calc R . .
C3 C 1.7765(12) -0.9765(6) 0.8343(5) 0.070(3) Uani 1 1 d . . .
C4 C 1.7806(11) -1.0082(5) 0.8920(5) 0.064(3) Uani 1 1 d . . .
H4A H 1.7545 -1.0516 0.8928 0.077 Uiso 1 1 calc R . .
C5 C 1.8234(10) -0.9769(4) 0.9499(5) 0.055(2) Uani 1 1 d . . .
C6 C 1.8284(10) -1.0084(5) 1.0133(5) 0.057(2) Uani 1 1 d . . .
C7 C 1.7801(11) -1.0690(5) 1.0246(5) 0.065(3) Uani 1 1 d . . .
H7A H 1.7455 -1.0939 0.9899 0.078 Uiso 1 1 calc R . .
C8 C 1.7813(13) -1.0939(6) 1.0855(6) 0.076(3) Uani 1 1 d . . .
C9 C 1.8355(13) -1.0528(6) 1.1375(6) 0.081(3) Uani 1 1 d . . .
H9A H 1.8384 -1.0670 1.1800 0.097 Uiso 1 1 calc R . .
C10 C 1.8826(11) -0.9925(5) 1.1231(5) 0.070(3) Uani 1 1 d . . .
H10A H 1.9184 -0.9666 1.1568 0.084 Uiso 1 1 calc R . .
C11 C 1.7343(13) -1.0096(7) 0.7682(6) 0.082(4) Uani 1 1 d . . .
C12 C 1.6568(17) -0.9639(9) 0.7256(7) 0.114(5) Uani 1 1 d . . .
H12A H 1.5829 -0.9550 0.7458 0.171 Uiso 1 1 calc R . .
H12B H 1.6359 -0.9839 0.6842 0.171 Uiso 1 1 calc R . .
H12C H 1.7031 -0.9240 0.7201 0.171 Uiso 1 1 calc R . .
C13 C 1.668(2) -1.0743(8) 0.7792(8) 0.128(7) Uani 1 1 d . . .
H13A H 1.5931 -1.0670 0.7991 0.191 Uiso 1 1 calc R . .
H13B H 1.7198 -1.1005 0.8070 0.191 Uiso 1 1 calc R . .
H13C H 1.6494 -1.0962 0.7386 0.191 Uiso 1 1 calc R . .
C14 C 1.8529(15) -1.0252(8) 0.7358(7) 0.101(5) Uani 1 1 d . . .
H14A H 1.8314 -1.0458 0.6947 0.151 Uiso 1 1 calc R . .
H14B H 1.9009 -1.0538 0.7628 0.151 Uiso 1 1 calc R . .
H14C H 1.9001 -0.9858 0.7297 0.151 Uiso 1 1 calc R . .
C15 C 1.723(2) -1.1605(7) 1.1019(8) 0.114(6) Uani 1 1 d . . .
C16 C 1.611(2) -1.1498(10) 1.1359(14) 0.194(14) Uani 1 1 d . . .
H16A H 1.5554 -1.1248 1.1092 0.292 Uiso 1 1 calc R . .
H16B H 1.6335 -1.1269 1.1757 0.292 Uiso 1 1 calc R . .
H16C H 1.5721 -1.1909 1.1449 0.292 Uiso 1 1 calc R . .
C17 C 1.822(2) -1.2000(8) 1.1437(10) 0.159(10) Uani 1 1 d . . .
H17A H 1.8434 -1.1776 1.1838 0.239 Uiso 1 1 calc R . .
H17B H 1.8937 -1.2038 1.1203 0.239 Uiso 1 1 calc R . .
H17C H 1.7878 -1.2424 1.1521 0.239 Uiso 1 1 calc R . .
C18 C 1.6950(19) -1.2018(7) 1.0406(8) 0.125(7) Uani 1 1 d . . .
H18A H 1.6349 -1.1813 1.0124 0.187 Uiso 1 1 calc R . .
H18B H 1.6637 -1.2440 1.0520 0.187 Uiso 1 1 calc R . .
H18C H 1.7692 -1.2061 1.0192 0.187 Uiso 1 1 calc R . .
C19 C 1.9643(10) -0.7873(5) 1.0076(5) 0.063(3) Uani 1 1 d . . .
C20 C 1.9848(11) -0.7329(5) 0.9896(5) 0.067(3) Uani 1 1 d . . .
C21 C 2.0113(11) -0.6674(5) 0.9703(5) 0.064(3) Uani 1 1 d . . .
C22 C 2.1156(12) -0.6330(6) 0.9994(6) 0.071(3) Uani 1 1 d . . .
H22A H 2.1673 -0.6526 1.0306 0.085 Uiso 1 1 calc R . .
C23 C 2.1400(10) -0.5699(5) 0.9810(6) 0.070(3) Uani 1 1 d . . .
H23A H 2.2092 -0.5467 0.9990 0.084 Uiso 1 1 calc R . .
C24 C 2.0590(8) -0.5411(4) 0.9347(5) 0.050(2) Uani 1 1 d . . .
C25 C 1.9360(10) -0.6341(5) 0.9258(5) 0.061(2) Uani 1 1 d . . .
H25A H 1.8655 -0.6559 0.9075 0.073 Uiso 1 1 calc R . .
C26 C 2.0781(9) -0.4720(5) 0.9125(5) 0.056(2) Uani 1 1 d . . .
C27 C 2.1755(10) -0.4315(5) 0.9384(6) 0.068(3) Uani 1 1 d . . .
H27A H 2.2319 -0.4469 0.9700 0.082 Uiso 1 1 calc R . .
C28 C 2.1877(12) -0.3692(5) 0.9172(7) 0.078(3) Uani 1 1 d . . .
H28A H 2.2540 -0.3424 0.9328 0.094 Uiso 1 1 calc R . .
C29 C 2.1003(13) -0.3465(5) 0.8720(7) 0.079(4) Uani 1 1 d . . .
H29A H 2.1036 -0.3037 0.8585 0.095 Uiso 1 1 calc R . .
C30 C 2.0075(12) -0.3897(5) 0.8476(6) 0.076(3) Uani 1 1 d . . .
H30A H 1.9515 -0.3755 0.8153 0.092 Uiso 1 1 calc R . .
C31 C 1.9923(11) -0.8442(5) 1.1221(5) 0.064(3) Uani 1 1 d . . .
C32 C 2.0349(12) -0.8228(5) 1.1762(5) 0.070(3) Uani 1 1 d . . .
C33 C 2.0897(11) -0.7973(5) 1.2368(5) 0.064(3) Uani 1 1 d . . .
C34 C 2.2035(14) -0.7649(7) 1.2414(6) 0.092(4) Uani 1 1 d . . .
H34A H 2.2457 -0.7589 1.2045 0.110 Uiso 1 1 calc R . .
C35 C 2.2541(13) -0.7418(7) 1.2989(6) 0.084(4) Uani 1 1 d . . .
H35A H 2.3308 -0.7203 1.3017 0.101 Uiso 1 1 calc R . .
C36 C 2.1892(10) -0.7509(5) 1.3544(5) 0.064(3) Uani 1 1 d . . .
C37 C 2.0294(11) -0.8058(5) 1.2934(6) 0.068(3) Uani 1 1 d . . .
H37A H 1.9531 -0.8278 1.2917 0.082 Uiso 1 1 calc R . .
C38 C 2.2372(10) -0.7256(6) 1.4191(5) 0.066(3) Uani 1 1 d . . .
C39 C 2.3499(13) -0.6906(8) 1.4290(7) 0.095(4) Uani 1 1 d . . .
H39A H 2.4004 -0.6845 1.3952 0.114 Uiso 1 1 calc R . .
C40 C 2.3852(13) -0.6651(9) 1.4901(8) 0.109(6) Uani 1 1 d . . .
H40A H 2.4599 -0.6421 1.4981 0.131 Uiso 1 1 calc R . .
C41 C 2.3063(14) -0.6748(8) 1.5384(7) 0.100(5) Uani 1 1 d . . .
H41A H 2.3264 -0.6578 1.5796 0.120 Uiso 1 1 calc R . .
C42 C 2.1984(15) -0.7098(7) 1.5247(6) 0.095(4) Uani 1 1 d . . .
H42A H 2.1473 -0.7174 1.5579 0.114 Uiso 1 1 calc R . .
C111 C 1.829(3) -0.6120(12) 1.5359(11) 0.146(9) Uani 1 1 d . . .
C112 C 1.8344(15) -0.6656(7) 1.4847(7) 0.087(4) Uani 1 1 d . A .
C113 C 1.7563(15) -0.6597(8) 1.4280(8) 0.099(4) Uani 1 1 d . . .
H11A H 1.6989 -0.6276 1.4243 0.119 Uiso 1 1 calc R A .
C114 C 1.7676(13) -0.7039(8) 1.3768(7) 0.087(4) Uani 1 1 d . A .
C115 C 1.678(2) -0.6968(10) 1.3150(10) 0.118(6) Uani 1 1 d . . .
C116 C 2.240(2) -0.9672(10) 1.4644(9) 0.129(8) Uani 1 1 d . . .
C117 C 2.1629(17) -0.9143(8) 1.4915(7) 0.104(5) Uani 1 1 d . . .
C118 C 2.167(2) -0.9051(9) 1.5574(7) 0.136(8) Uani 1 1 d . . .
H11B H 2.2179 -0.9296 1.5845 0.163 Uiso 1 1 calc R . .
C119 C 2.0964(19) -0.8607(8) 1.5827(6) 0.108(5) Uani 1 1 d . B .
C120 C 2.1103(17) -0.8522(7) 1.6617(11) 0.162(10) Uani 1 1 d D . .
C121 C 1.7272(15) -0.9366(8) 1.3130(8) 0.185(13) Uani 1 1 d D . .
C122 C 1.7540(14) -0.8957(7) 1.3746(8) 0.092(4) Uani 1 1 d . C .
C123 C 1.6598(16) -0.8803(9) 1.4128(11) 0.120(6) Uani 1 1 d . . .
H12D H 1.5785 -0.8921 1.3997 0.144 Uiso 1 1 calc R C .
C124 C 1.6881(18) -0.8471(9) 1.4713(10) 0.112(5) Uani 1 1 d . C .
C125 C 1.575(2) -0.8371(11) 1.5174(14) 0.153(9) Uani 1 1 d . . .
C131 C 1.5697(9) -0.3672(6) 0.8552(6) 0.096(4) Uani 1 1 d D . .
C132 C 1.6239(12) -0.4357(6) 0.8601(7) 0.084(4) Uani 1 1 d D D .
C133 C 1.5440(12) -0.4868(7) 0.8822(7) 0.094(4) Uani 1 1 d D . .
H13D H 1.4635 -0.4791 0.8910 0.113 Uiso 1 1 calc R D .
C134 C 1.5932(12) -0.5502(7) 0.8902(7) 0.089(4) Uani 1 1 d D D .
C135 C 1.5076(11) -0.6014(7) 0.9199(7) 0.107(5) Uani 1 1 d D . .
C136 C 1.5240(15) -0.5195(9) 0.6525(8) 0.154(10) Uani 1 1 d D . .
C137 C 1.6459(15) -0.5045(9) 0.6843(10) 0.115(5) Uani 1 1 d . E .
C138 C 1.7334(17) -0.4731(9) 0.6427(10) 0.117(5) Uiso 1 1 d . . .
H13E H 1.7136 -0.4658 0.5991 0.140 Uiso 1 1 calc R E .
C139 C 1.8495(16) -0.4547(8) 0.6736(11) 0.111(5) Uani 1 1 d . E .
C140 C 1.941(2) -0.4245(7) 0.6320(8) 0.113(6) Uani 1 1 d . . .
C141 C 1.7645(19) -0.7374(10) 0.7424(11) 0.170(10) Uani 1 1 d DU . .
C142 C 1.846(2) -0.6713(9) 0.7536(11) 0.139(7) Uani 1 1 d DU F .
C143 C 1.976(2) -0.6701(11) 0.7397(14) 0.166(9) Uani 1 1 d DU . .
H14D H 2.0111 -0.7064 0.7235 0.200 Uiso 1 1 calc R F .
C144 C 2.0473(15) -0.6090(12) 0.7526(12) 0.153(8) Uani 1 1 d DU F .
C145 C 2.1840(15) -0.6126(8) 0.7377(8) 0.145(8) Uani 1 1 d DU . .
C01 C 1.628(2) -0.8629(9) 1.1040(17) 0.204(14) Uani 1 1 d D . .
H01A H 1.6674 -0.8764 1.1448 0.244 Uiso 1 1 calc R . .
H01B H 1.6924 -0.8484 1.0773 0.244 Uiso 1 1 calc R . .

loop_
_atom_site_aniso_label
_atom_site_aniso_U_11
_atom_site_aniso_U_22
_atom_site_aniso_U_33
_atom_site_aniso_U_23
_atom_site_aniso_U_13
_atom_site_aniso_U_12
Yb1 0.0580(3) 0.0569(3) 0.0614(3) 0.0055(2) 0.0162(2) -0.00956(19)
Yb2 0.0802(3) 0.0693(3) 0.0516(3) -0.0005(2) 0.0060(2) -0.0111(2)
Pt1 0.0747(3) 0.0439(2) 0.0429(2) -0.00087(15) 0.00188(18) -0.00587(17)
Cl1 0.127(5) 0.184(7) 0.347(13) -0.064(8) 0.041(6) 0.010(4)
Cl2 0.289(12) 0.204(9) 0.387(17) -0.094(10) -0.018(11) 0.100(9)
F7 0.255(18) 0.103(9) 0.32(2) -0.096(13) -0.020(16) 0.036(10)
F8 0.279(18) 0.212(14) 0.106(8) 0.011(8) 0.002(10) 0.134(14)
F9 0.166(10) 0.193(12) 0.093(7) -0.031(8) 0.006(7) 0.058(9)
F28 0.147(8) 0.092(6) 0.148(9) 0.017(6) 0.044(7) -0.039(6)
F29 0.132(9) 0.140(10) 0.31(2) -0.051(12) 0.061(11) 0.014(8)
F30 0.244(17) 0.182(14) 0.155(13) 0.022(10) 0.018(12) -0.003(12)
O1 0.090(6) 0.081(6) 0.072(5) -0.011(4) 0.010(4) -0.004(5)
O2 0.075(5) 0.086(6) 0.079(6) -0.004(4) 0.001(4) 0.004(4)
O3 0.117(7) 0.079(5) 0.053(4) 0.006(4) -0.003(4) 0.007(5)
O4 0.136(8) 0.103(7) 0.047(4) 0.002(4) 0.012(5) 0.008(6)
O5 0.092(6) 0.079(5) 0.080(6) -0.002(4) -0.010(5) -0.023(5)
O6 0.100(7) 0.109(7) 0.097(7) 0.021(6) 0.032(6) -0.024(6)
O7 0.062(4) 0.075(5) 0.081(5) 0.013(4) 0.022(4) 0.002(4)
O8 0.056(4) 0.077(5) 0.091(6) 0.014(4) 0.026(4) -0.010(4)
O9 0.082(5) 0.096(6) 0.074(6) 0.013(5) 0.010(5) -0.013(5)
O10 0.091(6) 0.096(6) 0.061(5) 0.022(4) 0.005(4) -0.021(5)
O11 0.100(7) 0.073(6) 0.104(7) -0.022(5) 0.012(5) -0.006(5)
O12 0.085(6) 0.106(7) 0.081(6) -0.004(5) 0.039(5) -0.001(5)
N1 0.078(5) 0.056(5) 0.042(4) 0.001(3) 0.004(4) -0.016(4)
N2 0.077(5) 0.055(4) 0.035(4) 0.000(3) 0.000(4) -0.005(4)
N3 0.054(4) 0.058(5) 0.055(5) 0.002(4) 0.012(4) -0.008(4)
N4 0.068(5) 0.051(4) 0.064(5) 0.002(4) 0.017(4) -0.007(4)
N5 0.078(5) 0.051(4) 0.043(4) -0.002(3) 0.002(4) -0.011(4)
N6 0.091(7) 0.078(6) 0.054(5) -0.023(5) -0.004(5) -0.014(5)
C1 0.119(10) 0.064(7) 0.051(6) 0.010(5) -0.007(6) -0.019(6)
C2 0.140(12) 0.084(8) 0.043(6) 0.016(6) -0.007(7) -0.013(8)
C3 0.094(8) 0.065(7) 0.049(6) -0.008(5) -0.005(6) -0.007(6)
C4 0.084(7) 0.053(5) 0.054(6) -0.005(4) 0.000(5) -0.006(5)
C5 0.075(6) 0.045(5) 0.045(5) 0.000(4) 0.004(5) -0.010(4)
C6 0.071(6) 0.050(5) 0.050(5) 0.001(4) -0.003(5) 0.001(5)
C7 0.101(8) 0.039(5) 0.052(6) -0.008(4) -0.001(6) -0.013(5)
C8 0.099(9) 0.063(7) 0.066(7) 0.005(5) 0.018(6) -0.006(6)
C9 0.102(9) 0.078(8) 0.058(7) 0.015(6) -0.005(6) -0.018(7)
C10 0.093(8) 0.065(6) 0.049(6) 0.002(5) -0.002(5) -0.013(6)
C11 0.095(9) 0.095(9) 0.052(7) -0.009(6) -0.016(6) -0.006(7)
C12 0.131(13) 0.130(14) 0.075(9) -0.007(9) -0.027(9) 0.009(11)
C13 0.190(19) 0.091(11) 0.090(11) -0.023(9) -0.036(12) -0.035(11)
C14 0.123(12) 0.118(12) 0.058(8) -0.012(7) -0.004(8) -0.004(9)
C15 0.193(18) 0.061(8) 0.087(10) 0.021(7) 0.022(11) -0.047(9)
C16 0.22(3) 0.113(15) 0.27(3) -0.012(17) 0.17(3) -0.043(16)
C17 0.28(3) 0.080(10) 0.111(14) 0.044(10) -0.048(16) -0.033(14)
C18 0.190(18) 0.077(9) 0.101(12) 0.009(8) 0.003(12) -0.063(11)
C19 0.080(7) 0.069(7) 0.038(5) -0.003(4) -0.001(5) 0.000(5)
C20 0.097(8) 0.041(5) 0.061(6) -0.001(4) 0.006(6) -0.007(5)
C21 0.081(7) 0.051(5) 0.061(6) -0.006(5) 0.018(6) -0.004(5)
C22 0.084(7) 0.061(6) 0.068(7) 0.002(5) 0.010(6) 0.003(6)
C23 0.061(6) 0.055(6) 0.094(9) 0.005(6) 0.005(6) -0.001(5)
C24 0.047(5) 0.051(5) 0.054(5) -0.001(4) 0.014(4) -0.012(4)
C25 0.072(6) 0.050(5) 0.061(6) 0.000(5) 0.010(5) -0.009(5)
C26 0.053(5) 0.052(5) 0.065(6) -0.011(5) 0.027(5) -0.003(4)
C27 0.070(6) 0.059(6) 0.074(7) -0.002(5) 0.008(6) -0.019(5)
C28 0.083(8) 0.052(6) 0.096(9) -0.001(6) 0.007(7) -0.035(6)
C29 0.107(10) 0.044(5) 0.090(9) 0.000(5) 0.042(8) -0.020(6)
C30 0.088(8) 0.058(6) 0.084(8) 0.006(6) 0.022(7) -0.022(6)
C31 0.081(7) 0.046(5) 0.062(6) -0.007(5) 0.006(5) -0.004(5)
C32 0.096(8) 0.060(6) 0.048(6) -0.005(5) -0.013(6) -0.020(6)
C33 0.093(8) 0.050(5) 0.049(6) -0.003(4) 0.008(5) -0.012(5)
C34 0.117(10) 0.102(10) 0.055(7) -0.016(6) 0.026(7) -0.047(8)
C35 0.089(8) 0.101(10) 0.061(7) -0.012(6) 0.011(6) -0.031(7)
C36 0.071(6) 0.068(6) 0.053(6) -0.012(5) 0.005(5) -0.008(5)
C37 0.088(8) 0.044(5) 0.068(7) -0.005(5) -0.011(6) -0.014(5)
C38 0.068(6) 0.073(7) 0.056(6) -0.016(5) -0.004(5) -0.001(5)
C39 0.075(8) 0.127(12) 0.080(9) -0.030(8) 0.007(7) -0.018(8)
C40 0.070(8) 0.155(15) 0.097(11) -0.061(11) -0.005(8) -0.031(8)
C41 0.101(10) 0.119(12) 0.074(9) -0.021(8) 0.004(8) -0.050(9)
C42 0.120(11) 0.103(10) 0.059(8) -0.027(7) -0.007(7) -0.003(9)
C111 0.17(2) 0.150(18) 0.131(17) 0.052(14) 0.070(16) 0.078(17)
C112 0.105(10) 0.080(8) 0.078(9) 0.004(7) 0.028(8) 0.008(8)
C113 0.116(11) 0.094(10) 0.092(10) 0.020(8) 0.022(9) 0.027(9)
C114 0.082(8) 0.104(10) 0.074(9) 0.016(8) 0.007(7) -0.010(8)
C115 0.130(15) 0.107(13) 0.120(15) -0.003(11) 0.014(12) 0.031(12)
C116 0.20(2) 0.114(14) 0.079(11) -0.007(10) -0.017(13) 0.075(15)
C117 0.146(14) 0.092(10) 0.070(9) 0.001(7) -0.018(9) 0.018(9)
C118 0.25(2) 0.112(12) 0.053(8) 0.012(8) 0.004(11) 0.072(15)
C119 0.183(17) 0.101(11) 0.041(6) 0.008(7) 0.016(9) 0.014(11)
C120 0.18(2) 0.132(19) 0.18(2) 0.001(17) -0.001(19) 0.060(18)
C121 0.18(2) 0.17(2) 0.17(2) 0.047(17) -0.116(19) -0.123(18)
C122 0.093(10) 0.083(9) 0.097(10) 0.026(7) 0.003(8) -0.028(7)
C123 0.083(10) 0.123(14) 0.151(17) -0.007(12) 0.006(11) -0.032(9)
C124 0.112(13) 0.107(12) 0.120(14) 0.033(11) 0.040(11) -0.007(10)
C125 0.144(18) 0.112(16) 0.20(3) -0.015(17) 0.025(19) -0.038(14)
C131 0.068(8) 0.113(11) 0.111(12) 0.029(9) 0.031(8) -0.005(7)
C132 0.074(8) 0.089(9) 0.091(9) 0.008(7) 0.009(7) 0.002(7)
C133 0.071(8) 0.129(12) 0.089(10) 0.024(8) 0.035(7) 0.009(8)
C134 0.075(8) 0.110(11) 0.081(9) 0.022(7) 0.010(7) -0.022(8)
C135 0.072(8) 0.128(13) 0.124(14) 0.004(11) 0.029(9) -0.009(8)
C136 0.166(19) 0.18(2) 0.112(15) -0.047(15) -0.080(14) 0.082(17)
C137 0.091(11) 0.124(14) 0.130(16) -0.010(12) 0.010(11) -0.005(9)
C139 0.106(12) 0.090(10) 0.139(16) -0.016(10) 0.027(11) -0.016(9)
C140 0.20(2) 0.074(9) 0.070(9) 0.025(7) 0.064(11) -0.003(11)
C141 0.17(2) 0.16(2) 0.19(2) -0.069(18) 0.052(19) -0.013(17)
C142 0.164(17) 0.096(12) 0.151(17) -0.017(12) 0.001(15) -0.033(12)
C143 0.156(18) 0.141(17) 0.20(2) -0.040(16) 0.028(17) -0.015(15)
C144 0.105(13) 0.22(2) 0.141(16) -0.052(16) 0.018(12) 0.046(14)
C145 0.143(16) 0.129(15) 0.17(2) -0.032(14) 0.076(15) 0.020(13)
C01 0.112(16) 0.21(3) 0.29(4) -0.05(3) 0.00(2) 0.019(18)

loop_
_atom_type_symbol
_atom_type_description
_atom_type_scat_dispersion_real
_atom_type_scat_dispersion_imag
_atom_type_scat_source
C C 0.0033 0.0016 'International Tables Vol C Tables 4.2.6.8 and 6.1.1.4'
H H 0.0000 0.0000 'International Tables Vol C Tables 4.2.6.8 and 6.1.1.4'
N N 0.0061 0.0033 'International Tables Vol C Tables 4.2.6.8 and 6.1.1.4'
O O 0.0106 0.0060 'International Tables Vol C Tables 4.2.6.8 and 6.1.1.4'
F F 0.0171 0.0103 'International Tables Vol C Tables 4.2.6.8 and 6.1.1.4'
Cl Cl 0.1484 0.1585 'International Tables Vol C Tables 4.2.6.8 and 6.1.1.4'
Yb Yb -0.3850 5.5486 'International Tables Vol C Tables 4.2.6.8 and 6.1.1.4'
Pt Pt -1.7033 8.3905 'International Tables Vol C Tables 4.2.6.8 and 6.1.1.4'

loop_
_geom_angle_atom_site_label_1
_geom_angle_atom_site_label_2
_geom_angle_atom_site_label_3
_geom_angle
O10 Yb1 O11 111.7(4)
O10 Yb1 O12 73.0(4)
O11 Yb1 O12 73.3(4)
O10 Yb1 O8 150.4(3)
O11 Yb1 O8 73.9(3)
O12 Yb1 O8 134.0(3)
O10 Yb1 O7 86.0(3)
O11 Yb1 O7 137.2(3)
O12 Yb1 O7 148.8(3)
O8 Yb1 O7 73.0(3)
O10 Yb1 O9 73.1(3)
O11 Yb1 O9 73.5(4)
O12 Yb1 O9 118.1(3)
O8 Yb1 O9 81.5(3)
O7 Yb1 O9 75.3(3)
O10 Yb1 N3 132.6(3)
O11 Yb1 N3 86.1(3)
O12 Yb1 N3 71.0(3)
O8 Yb1 N3 75.5(3)
O7 Yb1 N3 110.9(3)
O9 Yb1 N3 152.7(3)
O10 Yb1 N4 77.9(3)
O11 Yb1 N4 145.8(3)
O12 Yb1 N4 79.0(3)
O8 Yb1 N4 114.6(3)
O7 Yb1 N4 74.2(3)
O9 Yb1 N4 138.9(3)
N3 Yb1 N4 66.0(3)
O3 Yb2 O6 114.9(4)
O3 Yb2 O4 72.8(3)
O6 Yb2 O4 75.0(4)
O3 Yb2 O5 74.6(3)
O6 Yb2 O5 73.2(4)
O4 Yb2 O5 118.0(4)
O3 Yb2 O2 137.6(3)
O6 Yb2 O2 80.9(4)
O4 Yb2 O2 148.1(3)
O5 Yb2 O2 73.2(3)
O3 Yb2 O1 146.8(3)
O6 Yb2 O1 74.7(4)
O4 Yb2 O1 80.0(3)
O5 Yb2 O1 136.7(3)
O2 Yb2 O1 73.6(3)
O3 Yb2 N5 75.8(3)
O6 Yb2 N5 148.7(4)
O4 Yb2 N5 135.2(3)
O5 Yb2 N5 82.5(3)
O2 Yb2 N5 73.3(3)
O1 Yb2 N5 113.3(3)
O3 Yb2 N6 82.4(4)
O6 Yb2 N6 142.1(4)
O4 Yb2 N6 79.1(4)
O5 Yb2 N6 144.4(3)
O2 Yb2 N6 109.6(3)
O1 Yb2 N6 73.9(3)
N5 Yb2 N6 65.6(3)
C31 Pt1 C19 86.7(4)
C31 Pt1 N1 176.3(4)
C19 Pt1 N1 96.9(4)
C31 Pt1 N2 97.9(4)
C19 Pt1 N2 174.8(4)
N1 Pt1 N2 78.5(3)
C112 O1 Yb2 133.7(9)
C114 O2 Yb2 134.4(9)
C117 O3 Yb2 136.9(9)
C119 O4 Yb2 134.3(9)
C122 O5 Yb2 132.3(10)
C124 O6 Yb2 133.1(12)
C132 O7 Yb1 130.8(8)
C134 O8 Yb1 133.9(9)
C137 O9 Yb1 136.5(10)
C139 O10 Yb1 136.6(10)
C142 O11 Yb1 135.3(11)
C144 O12 Yb1 139.7(12)
C5 N1 C1 117.3(8)
C5 N1 Pt1 116.4(6)
C1 N1 Pt1 126.3(7)
C10 N2 C6 117.7(9)
C10 N2 Pt1 126.2(7)
C6 N2 Pt1 115.8(6)
C25 N3 C24 117.4(9)
C25 N3 Yb1 120.8(7)
C24 N3 Yb1 120.9(6)
C30 N4 C26 118.1(10)
C30 N4 Yb1 121.3(8)
C26 N4 Yb1 120.0(6)
C36 N5 C37 121.4(10)
C36 N5 Yb2 119.8(6)
C37 N5 Yb2 118.8(7)
C38 N6 C42 118.8(12)
C38 N6 Yb2 120.6(7)
C42 N6 Yb2 120.4(10)
C2 C1 N1 122.8(11)
C2 C1 H1A 118.6
N1 C1 H1A 118.6
C1 C2 C3 121.6(11)
C1 C2 H2A 119.2
C3 C2 H2A 119.2
C4 C3 C2 116.3(10)
C4 C3 C11 123.6(11)
C2 C3 C11 120.0(11)
C3 C4 C5 121.5(10)
C3 C4 H4A 119.2
C5 C4 H4A 119.2
N1 C5 C4 120.5(9)
N1 C5 C6 115.7(8)
C4 C5 C6 123.8(9)
C7 C6 N2 121.5(9)
C7 C6 C5 124.8(9)
N2 C6 C5 113.5(8)
C6 C7 C8 121.8(10)
C6 C7 H7A 119.1
C8 C7 H7A 119.1
C7 C8 C9 116.6(10)
C7 C8 C15 124.4(12)
C9 C8 C15 118.9(11)
C10 C9 C8 118.8(11)
C10 C9 H9A 120.6
C8 C9 H9A 120.6
N2 C10 C9 123.5(10)
N2 C10 H10A 118.2
C9 C10 H10A 118.2
C13 C11 C12 113.0(13)
C13 C11 C14 106.4(14)
C12 C11 C14 110.1(13)
C13 C11 C3 110.0(11)
C12 C11 C3 110.5(11)
C14 C11 C3 106.5(10)
C11 C12 H12A 109.5
C11 C12 H12B 109.5
H12A C12 H12B 109.5
C11 C12 H12C 109.5
H12A C12 H12C 109.5
H12B C12 H12C 109.5
C11 C13 H13A 109.5
C11 C13 H13B 109.5
H13A C13 H13B 109.5
C11 C13 H13C 109.5
H13A C13 H13C 109.5
H13B C13 H13C 109.5
C11 C14 H14A 109.5
C11 C14 H14B 109.5
H14A C14 H14B 109.5
C11 C14 H14C 109.5
H14A C14 H14C 109.5
H14B C14 H14C 109.5
C16 C15 C18 112.2(19)
C16 C15 C8 108.7(15)
C18 C15 C8 110.5(12)
C16 C15 C17 112.7(19)
C18 C15 C17 103.9(16)
C8 C15 C17 108.7(15)
C15 C16 H16A 109.5
C15 C16 H16B 109.5
H16A C16 H16B 109.5
C15 C16 H16C 109.5
H16A C16 H16C 109.5
H16B C16 H16C 109.5
C15 C17 H17A 109.5
C15 C17 H17B 109.5
H17A C17 H17B 109.5
C15 C17 H17C 109.5
H17A C17 H17C 109.5
H17B C17 H17C 109.5
C15 C18 H18A 109.5
C15 C18 H18B 109.5
H18A C18 H18B 109.5
C15 C18 H18C 109.5
H18A C18 H18C 109.5
H18B C18 H18C 109.5
C20 C19 Pt1 179.2(11)
C19 C20 C21 177.9(12)
C25 C21 C22 117.1(10)
C25 C21 C20 123.5(10)
C22 C21 C20 119.4(11)
C23 C22 C21 119.1(11)
C23 C22 H22A 120.5
C21 C22 H22A 120.5
C22 C23 C24 119.2(11)
C22 C23 H23A 120.4
C24 C23 H23A 120.4
N3 C24 C23 122.4(9)
N3 C24 C26 115.0(9)
C23 C24 C26 122.6(9)
N3 C25 C21 124.7(10)
N3 C25 H25A 117.6
C21 C25 H25A 117.6
N4 C26 C27 121.3(10)
N4 C26 C24 116.5(8)
C27 C26 C24 122.1(10)
C28 C27 C26 119.8(12)
C28 C27 H27A 120.1
C26 C27 H27A 120.1
C27 C28 C29 119.2(10)
C27 C28 H28A 120.4
C29 C28 H28A 120.4
C28 C29 C30 117.9(11)
C28 C29 H29A 121.1
C30 C29 H29A 121.1
N4 C30 C29 123.7(13)
N4 C30 H30A 118.2
C29 C30 H30A 118.2
C32 C31 Pt1 178.2(10)
C31 C32 C33 177.0(13)
C34 C33 C37 118.0(10)
C34 C33 C32 121.6(11)
C37 C33 C32 120.4(10)
C35 C34 C33 120.8(12)
C35 C34 H34A 119.6
C33 C34 H34A 119.6
C34 C35 C36 119.2(12)
C34 C35 H35A 120.4
C36 C35 H35A 120.4
N5 C36 C35 119.9(10)
N5 C36 C38 117.7(10)
C35 C36 C38 122.4(10)
N5 C37 C33 120.8(10)
N5 C37 H37A 119.6
C33 C37 H37A 119.6
N6 C38 C39 121.6(10)
N6 C38 C36 115.9(10)
C39 C38 C36 122.3(11)
C40 C39 C38 119.0(13)
C40 C39 H39A 120.5
C38 C39 H39A 120.5
C41 C40 C39 118.2(13)
C41 C40 H40A 120.9
C39 C40 H40A 120.9
C42 C41 C40 118.9(13)
C42 C41 H41A 120.5
C40 C41 H41A 120.5
N6 C42 C41 123.5(15)
N6 C42 H42A 118.3
C41 C42 H42A 118.3
F3 C111 F2' 69(2)
F3 C111 F1 108(3)
F2' C111 F1 45(2)
F3 C111 F3' 133(2)
F2' C111 F3' 101(3)
F1 C111 F3' 57.7(19)
F3 C111 F2 107(2)
F2' C111 F2 140(3)
F1 C111 F2 106(2)
F3' C111 F2 50.7(16)
F3 C111 F1' 46.1(14)
F2' C111 F1' 112(3)
F1 C111 F1' 135(3)
F3' C111 F1' 109(2)
F2 C111 F1' 64.6(18)
F3 C111 C112 116(2)
F2' C111 C112 112(2)
F1 C111 C112 113.0(18)
F3' C111 C112 111(2)
F2 C111 C112 105(2)
F1' C111 C112 111(2)
O1 C112 C113 128.4(13)
O1 C112 C111 114.5(15)
C113 C112 C111 116.5(15)
C112 C113 C114 118.3(13)
C112 C113 H11A 120.8
C114 C113 H11A 120.8
O2 C114 C113 129.1(14)
O2 C114 C115 114.0(14)
C113 C114 C115 116.9(14)
F5' C115 F4 57.5(18)
F5' C115 F6 76(2)
F4 C115 F6 119(2)
F5' C115 F6' 108(2)
F4 C115 F6' 52.0(17)
F6 C115 F6' 127(2)
F5' C115 F5 139(2)
F4 C115 F5 97(2)
F6 C115 F5 94(2)
F6' C115 F5 47.8(15)
F5' C115 F4' 113(2)
F4 C115 F4' 132(2)
F6 C115 F4' 38.2(15)
F6' C115 F4' 103(2)
F5 C115 F4' 58.7(18)
F5' C115 C114 112(2)
F4 C115 C114 116.6(19)
F6 C115 C114 117.2(18)
F6' C115 C114 109.6(17)
F5 C115 C114 107(2)
F4' C115 C114 110.6(19)
F7 C116 F8 110.6(19)
F7 C116 F9 107.8(18)
F8 C116 F9 104(2)
F7 C116 C117 111(2)
F8 C116 C117 112.3(15)
F9 C116 C117 111.1(17)
O3 C117 C118 126.1(15)
O3 C117 C116 114.9(13)
C118 C117 C116 119.1(15)
C119 C118 C117 120.3(15)
C119 C118 H11B 119.8
C117 C118 H11B 119.8
O4 C119 C118 129.5(13)
O4 C119 C120 114.1(13)
C118 C119 C120 116.5(14)
F12' C120 F12 137(2)
F12' C120 F11' 100(2)
F12 C120 F11' 59.8(18)
F12' C120 F11 37.6(14)
F12 C120 F11 133(2)
F11' C120 F11 135(3)
F12' C120 F10' 119(2)
F12 C120 F10' 54.8(14)
F11' C120 F10' 113(2)
F11 C120 F10' 88(2)
F12' C120 F10 61.9(19)
F12 C120 F10 97(2)
F11' C120 F10 39.8(19)
F11 C120 F10 99(2)
F10' C120 F10 142(3)
F12' C120 C119 108.7(17)
F12 C120 C119 112.2(17)
F11' C120 C119 101(2)
F11 C120 C119 107.0(19)
F10' C120 C119 112.5(17)
F10 C120 C119 102(2)
F13 C121 F15 121(2)
F13 C121 F15' 46.9(15)
F15 C121 F15' 132(2)
F13 C121 F13' 136(2)
F15 C121 F13' 33.0(15)
F15' C121 F13' 114(2)
F13 C121 F14' 62.5(19)
F15 C121 F14' 75(2)
F15' C121 F14' 109(2)
F13' C121 F14' 108(2)
F13 C121 F14 92(2)
F15 C121 F14 94(2)
F15' C121 F14 49.9(17)
F13' C121 F14 66.6(18)
F14' C121 F14 138(2)
F13 C121 C122 117.1(16)
F15 C121 C122 116.0(18)
F15' C121 C122 106.7(18)
F13' C121 C122 106.5(18)
F14' C121 C122 112.8(16)
F14 C121 C122 108(2)
O5 C122 C123 126.4(15)
O5 C122 C121 112.8(14)
C123 C122 C121 120.7(14)
C122 C123 C124 119.5(15)
C122 C123 H12D 120.3
C124 C123 H12D 120.3
O6 C124 C123 128.9(17)
O6 C124 C125 114.1(19)
C123 C124 C125 117.0(18)
F16' C125 F16 131(3)
F16' C125 F17' 116(3)
F16 C125 F17' 32.6(19)
F16' C125 F17 68.8(18)
F16 C125 F17 114(3)
F17' C125 F17 143(3)
F16' C125 F18' 111(2)
F16 C125 F18' 76(2)
F17' C125 F18' 108(2)
F17 C125 F18' 44.8(16)
F16' C125 F18 37.1(18)
F16 C125 F18 108(2)
F17' C125 F18 83(2)
F17 C125 F18 105(2)
F18' C125 F18 142(3)
F16' C125 C124 110(3)
F16 C125 C124 115(2)
F17' C125 C124 106(2)
F17 C125 C124 106(2)
F18' C125 C124 105(2)
F18 C125 C124 108(2)
F19' C131 F19 124(2)
F19' C131 F20 73.5(17)
F19 C131 F20 109(3)
F19' C131 F21' 107.5(13)
F19 C131 F21' 71(2)
F20 C131 F21' 40.7(15)
F19' C131 F20' 113.4(13)
F19 C131 F20' 33(2)
F20 C131 F20' 139(2)
F21' C131 F20' 103.9(12)
F19' C131 F21 31.6(13)
F19 C131 F21 107(3)
F20 C131 F21 104(2)
F21' C131 F21 131.7(17)
F20' C131 F21 85.8(16)
F19' C131 C132 114.5(12)
F19 C131 C132 119(2)
F20 C131 C132 103.6(17)
F21' C131 C132 108.4(11)
F20' C131 C132 108.6(12)
F21 C131 C132 113.0(15)
O7 C132 C133 128.1(12)
O7 C132 C131 115.7(11)
C133 C132 C131 116.2(11)
C134 C133 C132 117.6(11)
C134 C133 H13D 121.2
C132 C133 H13D 121.2
O8 C134 C133 127.5(12)
O8 C134 C135 117.0(13)
C133 C134 C135 115.4(12)
F23 C135 F24 110.1(18)
F23 C135 F22' 39.5(13)
F24 C135 F22' 74.1(17)
F23 C135 F23' 133.0(18)
F24 C135 F23' 42.2(12)
F22' C135 F23' 110.5(17)
F23 C135 F22 102.1(19)
F24 C135 F22 114(2)
F22' C135 F22 133(2)
F23' C135 F22 73.3(17)
F23 C135 F24' 69.0(16)
F24 C135 F24' 139(2)
F22' C135 F24' 106.7(18)
F23' C135 F24' 107.0(18)
F22 C135 F24' 36.5(15)
F23 C135 C134 114.0(16)
F24 C135 C134 108.8(16)
F22' C135 C134 112.8(16)
F23' C135 C134 111.6(13)
F22 C135 C134 108.3(16)
F24' C135 C134 107.9(16)
F27' C136 F27 115(3)
F27' C136 F26' 109(3)
F27 C136 F26' 28(2)
F27' C136 F26 65(2)
F27 C136 F26 104(2)
F26' C136 F26 128(2)
F27' C136 F25 29(2)
F27 C136 F25 96(3)
F26' C136 F25 81(2)
F26 C136 F25 91(3)
F27' C136 F25' 114(2)
F27 C136 F25' 69(2)
F26' C136 F25' 97(2)
F26 C136 F25' 51.4(19)
F25 C136 F25' 130(3)
F27' C136 C137 116(2)
F27 C136 C137 122(2)
F26' C136 C137 108.6(19)
F26 C136 C137 120(2)
F25 C136 C137 117(2)
F25' C136 C137 110(2)
O9 C137 C136 117.9(17)
O9 C137 C138 127.0(16)
C136 C137 C138 114.7(19)
C139 C138 C137 115.5(19)
C139 C138 H13E 122.3
C137 C138 H13E 122.3
O10 C139 C138 129.4(17)
O10 C139 C140 114.0(16)
C138 C139 C140 116(2)
F29 C140 F30 103.3(15)
F29 C140 F28 105.1(19)
F30 C140 F28 108.0(13)
F29 C140 C139 115.3(15)
F30 C140 C139 113(2)
F28 C140 C139 111.4(13)
F31' C141 F32 54(2)
F31' C141 F33 76(2)
F32 C141 F33 127(3)
F31' C141 F31 131(3)
F32 C141 F31 101(3)
F33 C141 F31 100(3)
F31' C141 F33' 128(3)
F32 C141 F33' 79(3)
F33 C141 F33' 132(3)
F31 C141 F33' 32(2)
F31' C141 F32' 103(3)
F32 C141 F32' 138(3)
F33 C141 F32' 35(2)
F31 C141 F32' 65(2)
F33' C141 F32' 97(3)
F31' C141 C142 109(2)
F32 C141 C142 107(2)
F33 C141 C142 103(2)
F31 C141 C142 119(2)
F33' C141 C142 105(2)
F32' C141 C142 114(2)
O11 C142 C143 127.1(16)
O11 C142 C141 112.5(17)
C143 C142 C141 119.3(17)
C142 C143 C144 117.1(17)
C142 C143 H14D 121.5
C144 C143 H14D 121.5
O12 C144 C143 124.8(18)
O12 C144 C145 120.4(18)
C143 C144 C145 113.4(16)
F35 C145 F36 106.0(13)
F35 C145 F35' 123(2)
F36 C145 F35' 65.3(14)
F35 C145 F34' 56.4(13)
F36 C145 F34' 51.7(13)
F35' C145 F34' 104.8(13)
F35 C145 F36' 49.0(12)
F36 C145 F36' 146(2)
F35' C145 F36' 106.5(13)
F34' C145 F36' 104.8(13)
F35 C145 F34 106.2(13)
F36 C145 F34 105.2(13)
F35' C145 F34 40.6(14)
F34' C145 F34 129(2)
F36' C145 F34 69.2(13)
F35 C145 C144 116.6(19)
F36 C145 C144 104(2)
F35' C145 C144 119.8(19)
F34' C145 C144 112(2)
F36' C145 C144 108(2)
F34 C145 C144 117.6(18)
Cl2 C01 Cl1 118.7(16)
Cl2 C01 H01A 107.6
Cl1 C01 H01A 107.6
Cl2 C01 H01B 107.6
Cl1 C01 H01B 107.6
H01A C01 H01B 107.1

loop_
_geom_bond_atom_site_label_1
_geom_bond_atom_site_label_2
_geom_bond_distance
Yb1 O10 2.248(8)
Yb1 O11 2.251(9)
Yb1 O12 2.285(9)
Yb1 O8 2.302(7)
Yb1 O7 2.309(8)
Yb1 O9 2.314(9)
Yb1 N3 2.457(9)
Yb1 N4 2.466(9)
Yb2 O3 2.285(9)
Yb2 O6 2.285(10)
Yb2 O4 2.292(9)
Yb2 O5 2.298(8)
Yb2 O2 2.304(9)
Yb2 O1 2.304(9)
Yb2 N5 2.479(8)
Yb2 N6 2.484(10)
Pt1 C31 1.924(11)
Pt1 C19 1.952(12)
Pt1 N1 2.057(8)
Pt1 N2 2.075(8)
Cl1 C01 1.623(16)
Cl2 C01 1.606(16)
F1 C111 1.32(4)
F2 C111 1.35(3)
F3 C111 1.27(3)
F1' C111 1.36(3)
F2' C111 1.31(4)
F3' C111 1.34(3)
F4 C115 1.29(3)
F5 C115 1.39(3)
F6 C115 1.30(3)
F4' C115 1.39(3)
F5' C115 1.28(3)
F6' C115 1.31(3)
F7 C116 1.25(3)
F8 C116 1.32(2)
F9 C116 1.35(3)
F10 C120 1.321(5)
F11 C120 1.320(5)
F12 C120 1.317(5)
F10' C120 1.320(5)
F11' C120 1.319(5)
F12' C120 1.316(5)
F13 C121 1.317(5)
F14 C121 1.323(5)
F15 C121 1.319(5)
F13' C121 1.321(5)
F14' C121 1.322(5)
F15' C121 1.320(5)
F16 C125 1.25(3)
F17 C125 1.30(3)
F18 C125 1.40(3)
F16' C125 1.23(3)
F17' C125 1.28(3)
F18' C125 1.37(3)
F19 C131 1.314(10)
F20 C131 1.318(10)
F21 C131 1.336(10)
F19' C131 1.313(9)
F20' C131 1.322(9)
F21' C131 1.321(9)
F22 C135 1.322(10)
F23 C135 1.320(10)
F24 C135 1.320(10)
F22' C135 1.321(10)
F23' C135 1.322(10)
F24' C135 1.322(10)
F25 C136 1.328(10)
F26 C136 1.325(10)
F27 C136 1.314(10)
F25' C136 1.330(10)
F26' C136 1.324(10)
F27' C136 1.314(10)
F28 C140 1.338(19)
F29 C140 1.27(2)
F30 C140 1.30(2)
F31 C141 1.321(10)
F32 C141 1.311(10)
F33 C141 1.320(10)
F31' C141 1.311(10)
F32' C141 1.329(10)
F33' C141 1.322(10)
F34 C145 1.321(5)
F35 C145 1.318(5)
F36 C145 1.318(5)
F34' C145 1.320(5)
F35' C145 1.319(5)
F36' C145 1.321(5)
O1 C112 1.237(16)
O2 C114 1.220(17)
O3 C117 1.275(16)
O4 C119 1.276(19)
O5 C122 1.256(16)
O6 C124 1.21(2)
O7 C132 1.242(14)
O8 C134 1.178(15)
O9 C137 1.26(2)
O10 C139 1.28(2)
O11 C142 1.22(2)
O12 C144 1.12(2)
N1 C5 1.353(12)
N1 C1 1.376(13)
N2 C10 1.337(13)
N2 C6 1.384(12)
N3 C25 1.342(13)
N3 C24 1.346(12)
N4 C30 1.334(14)
N4 C26 1.341(14)
N5 C36 1.332(14)
N5 C37 1.337(13)
N6 C38 1.326(15)
N6 C42 1.332(15)
C1 C2 1.329(16)
C1 H1A 0.9300
C2 C3 1.390(17)
C2 H2A 0.9300
C3 C4 1.367(15)
C3 C11 1.559(15)
C4 C5 1.401(14)
C4 H4A 0.9300
C5 C6 1.472(14)
C6 C7 1.365(14)
C7 C8 1.368(16)
C7 H7A 0.9300
C8 C9 1.446(17)
C8 C15 1.544(16)
C9 C10 1.371(16)
C9 H9A 0.9300
C10 H10A 0.9300
C11 C13 1.52(2)
C11 C12 1.53(2)
C11 C14 1.55(2)
C12 H12A 0.9600
C12 H12B 0.9600
C12 H12C 0.9600
C13 H13A 0.9600
C13 H13B 0.9600
C13 H13C 0.9600
C14 H14A 0.9600
C14 H14B 0.9600
C14 H14C 0.9600
C15 C16 1.47(3)
C15 C18 1.53(2)
C15 C17 1.59(3)
C16 H16A 0.9600
C16 H16B 0.9600
C16 H16C 0.9600
C17 H17A 0.9600
C17 H17B 0.9600
C17 H17C 0.9600
C18 H18A 0.9600
C18 H18B 0.9600
C18 H18C 0.9600
C19 C20 1.203(15)
C20 C21 1.438(14)
C21 C25 1.392(16)
C21 C22 1.411(16)
C22 C23 1.383(16)
C22 H22A 0.9300
C23 C24 1.406(15)
C23 H23A 0.9300
C24 C26 1.513(13)
C25 H25A 0.9300
C26 C27 1.399(14)
C27 C28 1.366(16)
C27 H27A 0.9300
C28 C29 1.383(18)
C28 H28A 0.9300
C29 C30 1.387(17)
C29 H29A 0.9300
C30 H30A 0.9300
C31 C32 1.255(15)
C32 C33 1.440(14)
C33 C34 1.383(17)
C33 C37 1.399(16)
C34 C35 1.352(17)
C34 H34A 0.9300
C35 C36 1.409(17)
C35 H35A 0.9300
C36 C38 1.489(14)
C37 H37A 0.9300
C38 C39 1.402(17)
C39 C40 1.391(18)
C39 H39A 0.9300
C40 C41 1.38(2)
C40 H40A 0.9300
C41 C42 1.367(19)
C41 H41A 0.9300
C42 H42A 0.9300
C111 C112 1.53(3)
C112 C113 1.41(2)
C113 C114 1.41(2)
C113 H11A 0.9300
C114 C115 1.57(2)
C116 C117 1.53(2)
C117 C118 1.38(2)
C118 C119 1.35(2)
C118 H11B 0.9300
C119 C120 1.64(2)
C121 C122 1.53(2)
C122 C123 1.39(2)
C123 C124 1.40(3)
C123 H12D 0.9300
C124 C125 1.64(3)
C131 C132 1.555(16)
C132 C133 1.441(17)
C133 C134 1.439(18)
C133 H13D 0.9300
C134 C135 1.546(17)
C136 C137 1.46(2)
C137 C138 1.47(3)
C138 C139 1.41(2)
C138 H13E 0.9300
C139 C140 1.49(2)
C141 C142 1.608(19)
C142 C143 1.46(2)
C143 C144 1.47(2)
C143 H14D 0.9300
C144 C145 1.551(19)
C01 H01A 0.9700
C01 H01B 0.9700
